data_2213405
loop_
_publ_author_name
'Jaganyi, Deogratius'
'Chathuri, Udhir'
'Munro, Orde Q.'

_publ_section_title
;
 <i>N</i>-Boranyl-<i>N</i>-(trimethylsilyl)pyrrolidine
;
_journal_coeditor_code HK2228
_journal_issue 5
_journal_name_full 'Acta Crystallographica Section E'
_journal_page_first o2689
_journal_page_last o2689
_journal_paper_doi 10.1107/S1600536807019344
_journal_volume 63
_journal_year 2007
_chemical_formula_iupac 'C7 H20 B N Si'
_chemical_formula_moiety 'C7 H20 B N Si'
_chemical_formula_sum 'C7 H20 B N Si'
_chemical_formula_weight 157.14
_chemical_name_systematic
;
<i>N</i>-Boranyl-<i>N</i>-(trimethylsilyl)pyrrolidine
;
_space_group_IT_number 14
_symmetry_cell_setting monoclinic
_symmetry_space_group_name_Hall '-P 2yn'
_symmetry_space_group_name_H-M 'P 1 21/n 1'
_audit_creation_method 'WinGX routine CIF_UPDATE'
_cell_angle_alpha 90
_cell_angle_beta 106.080(5)
_cell_angle_gamma 90
_cell_formula_units_Z 4
_cell_length_a 8.613(5)
_cell_length_b 10.321(5)
_cell_length_c 11.753(5)
_cell_measurement_reflns_used 4177
_cell_measurement_temperature 100(2)
_cell_measurement_theta_max 33.8768
_cell_measurement_theta_min 3.7566
_cell_volume 1003.9(9)
_computing_cell_refinement 'CrysAlis RED (Oxford Diffraction, 2006)'
_computing_data_collection 'CrysAlis CCD (Oxford Diffraction, 2006)'
_computing_data_reduction 'CrysAlis  RED'
_computing_molecular_graphics 'WinGX (Farrugia, 1999)'
_computing_publication_material WinGX
_computing_structure_refinement 'SHELXL97 (Sheldrick, 1997)'
_computing_structure_solution 'SHELXS97 (Sheldrick, 1997)'
_diffrn_detector_area_resol_mean 8.4190
_diffrn_measured_fraction_theta_full 0.996
_diffrn_measured_fraction_theta_max 0.598
_diffrn_measurement_device_type 'Oxford Diffraction Xcalibur2 CCD'
_diffrn_measurement_method \w
_diffrn_radiation_monochromator graphite
_diffrn_radiation_source 'fine-focus sealed tube'
_diffrn_radiation_type MoK\a
_diffrn_radiation_wavelength 0.71073
_diffrn_reflns_av_R_equivalents 0.0164
_diffrn_reflns_limit_h_max 13
_diffrn_reflns_limit_h_min -10
_diffrn_reflns_limit_k_max 13
_diffrn_reflns_limit_k_min -12
_diffrn_reflns_limit_l_max 15
_diffrn_reflns_limit_l_min -12
_diffrn_reflns_number 6834
_diffrn_reflns_theta_full 25
_diffrn_reflns_theta_max 33.89
_diffrn_reflns_theta_min 3.96
_diffrn_standards_decay_% 0
_diffrn_standards_interval_count 33
_diffrn_standards_interval_time 0
_diffrn_standards_number 16
_exptl_absorpt_coefficient_mu 0.171
_exptl_absorpt_correction_T_max 0.9709
_exptl_absorpt_correction_T_min 0.934
_exptl_absorpt_correction_type multi-scan
_exptl_absorpt_process_details
;
(Blessing, 1995)
;
_exptl_crystal_colour colorless
_exptl_crystal_density_diffrn 1.04
_exptl_crystal_density_method 'not measured'
_exptl_crystal_description block
_exptl_crystal_F_000 352
_exptl_crystal_size_max 0.4
_exptl_crystal_size_mid 0.3
_exptl_crystal_size_min 0.2
_refine_diff_density_max 0.393
_refine_diff_density_min -0.213
_refine_ls_extinction_method none
_refine_ls_goodness_of_fit_ref 1.056
_refine_ls_hydrogen_treatment refall
_refine_ls_matrix_type full
_refine_ls_number_parameters 171
_refine_ls_number_reflns 2436
_refine_ls_number_restraints 0
_refine_ls_restrained_S_all 1.056
_refine_ls_R_factor_gt 0.0307
_refine_ls_shift/su_max 0.001
_refine_ls_structure_factor_coef Fsqd
_refine_ls_weighting_details 'calc w=1/[\s^2^(Fo^2^)+(0.0589P)^2^] where P=(Fo^2^+2Fc^2^)/3'
_refine_ls_weighting_scheme calc
_refine_ls_wR_factor_ref 0.0896
_reflns_number_gt 1970
_reflns_number_total 2436
_reflns_threshold_expression I>2\s(I)
_cod_data_source_file hk2228.cif
_cod_data_source_block I
_cod_original_sg_symbol_H-M 'P 21/n'
_cod_database_code 2213405
_cod_database_fobs_code 2213405

loop_
_symmetry_equiv_pos_as_xyz
'x, y, z'
'-x+1/2, y+1/2, -z+1/2'
'-x, -y, -z'
'x-1/2, -y-1/2, z-1/2'

loop_
_atom_site_type_symbol
_atom_site_label
_atom_site_fract_x
_atom_site_fract_y
_atom_site_fract_z
_atom_site_U_iso_or_equiv
_atom_site_adp_type
_atom_site_calc_flag
_atom_site_occupancy
C C1 0.85439(13) 0.12797(11) 0.34325(10) 0.0169(2) Uani d 1
C C2 0.68293(13) 0.15220(11) 0.35366(10) 0.0194(3) Uani d 1
C C3 0.66737(13) 0.30030(12) 0.36165(10) 0.0194(3) Uani d 1
C C4 0.82484(12) 0.35392(11) 0.34436(10) 0.0153(2) Uani d 1
C C5 1.24120(13) 0.41217(11) 0.40765(11) 0.0198(3) Uani d 1
C C6 1.06149(15) 0.29146(14) 0.17331(11) 0.0239(3) Uani d 1
C C7 1.24759(15) 0.11565(12) 0.36983(13) 0.0257(3) Uani d 1
B B 1.00502(16) 0.24707(13) 0.53477(12) 0.0185(3) Uani d 1
N N 0.94841(11) 0.24928(8) 0.38998(8) 0.0124(2) Uani d 1
Si Si 1.12767(3) 0.26715(3) 0.33653(3) 0.01435(12) Uani d 1
H H1A 0.9113(13) 0.0563(12) 0.3895(10) 0.021(3) Uiso d 1
H H1B 0.8533(14) 0.1164(13) 0.2613(11) 0.023(3) Uiso d 1
H H2A 0.6659(14) 0.1066(13) 0.4225(10) 0.024(3) Uiso d 1
H H2B 0.6058(14) 0.1173(12) 0.2842(10) 0.021(3) Uiso d 1
H H3A 0.5724(14) 0.3351(12) 0.2980(11) 0.022(3) Uiso d 1
H H3B 0.6545(15) 0.3236(13) 0.4371(12) 0.028(3) Uiso d 1
H H4A 0.8639(13) 0.4323(12) 0.3881(10) 0.017(3) Uiso d 1
H H4B 0.8130(13) 0.3645(11) 0.2611(10) 0.013(3) Uiso d 1
H H5A 1.1743(16) 0.4884(14) 0.3951(12) 0.037(4) Uiso d 1
H H5B 1.2849(14) 0.3980(12) 0.4911(11) 0.023(3) Uiso d 1
H H5C 1.3241(16) 0.4273(13) 0.3727(11) 0.033(4) Uiso d 1
H H6A 0.9977(19) 0.2279(14) 0.1352(13) 0.042(5) Uiso d 1
H H6B 1.1574(19) 0.2906(14) 0.1439(14) 0.041(4) Uiso d 1
H H6C 1.0107(16) 0.3754(17) 0.1528(11) 0.046(4) Uiso d 1
H H7A 1.3255(19) 0.1171(15) 0.3272(12) 0.051(4) Uiso d 1
H H7B 1.2976(18) 0.1068(15) 0.4542(14) 0.051(5) Uiso d 1
H H7C 1.1859(17) 0.0430(16) 0.3421(12) 0.047(4) Uiso d 1
H H8A 0.9040(16) 0.2120(13) 0.5674(12) 0.033(4) Uiso d 1
H H8B 1.0372(15) 0.3472(13) 0.5678(10) 0.030(4) Uiso d 1
H H8C 1.1110(16) 0.1800(14) 0.5637(11) 0.040(4) Uiso d 1

loop_
_atom_site_aniso_label
_atom_site_aniso_U_11
_atom_site_aniso_U_22
_atom_site_aniso_U_33
_atom_site_aniso_U_12
_atom_site_aniso_U_13
_atom_site_aniso_U_23
C1 0.0208(5) 0.0125(5) 0.0170(6) -0.0037(4) 0.0045(4) -0.0025(5)
C2 0.0176(5) 0.0210(6) 0.0194(6) -0.0059(4) 0.0047(5) -0.0015(5)
C3 0.0166(5) 0.0226(6) 0.0197(6) 0.0008(4) 0.0061(5) -0.0010(5)
C4 0.0167(5) 0.0131(5) 0.0161(5) 0.0031(4) 0.0046(4) 0.0012(4)
C5 0.0172(5) 0.0173(6) 0.0248(6) -0.0016(4) 0.0057(5) -0.0027(5)
C6 0.0239(6) 0.0307(7) 0.0183(6) -0.0053(5) 0.0080(5) -0.0028(5)
C7 0.0218(6) 0.0198(6) 0.0342(7) 0.0042(5) 0.0054(6) -0.0068(6)
B 0.0217(6) 0.0198(6) 0.0128(6) -0.0014(5) 0.0027(5) 0.0012(5)
N 0.0144(4) 0.0098(4) 0.0125(4) 0.0001(3) 0.0029(4) -0.0002(3)
Si 0.01368(16) 0.01410(18) 0.01535(19) 0.00015(10) 0.00415(12) -0.00203(12)

loop_
_atom_type_symbol
_atom_type_description
_atom_type_scat_dispersion_real
_atom_type_scat_dispersion_imag
_atom_type_scat_source
C C 0.0033 0.0016 'International Tables Vol C Tables 4.2.6.8 and 6.1.1.4'
H H 0 0 'International Tables Vol C Tables 4.2.6.8 and 6.1.1.4'
N N 0.0061 0.0033 'International Tables Vol C Tables 4.2.6.8 and 6.1.1.4'
Si Si 0.0817 0.0704 'International Tables Vol C Tables 4.2.6.8 and 6.1.1.4'
B B 0.0013 0.0007 'International Tables Vol C Tables 4.2.6.8 and 6.1.1.4'

loop_
_geom_angle_atom_site_label_1
_geom_angle_atom_site_label_2
_geom_angle_atom_site_label_3
_geom_angle
_geom_angle_publ_flag
N C1 C2 105.47(9) ?
N C1 H1A 107.0(7) ?
C2 C1 H1A 115.4(7) ?
N C1 H1B 108.7(8) ?
C2 C1 H1B 110.8(7) ?
H1A C1 H1B 109.2(10) ?
C1 C2 C3 105.57(8) ?
C1 C2 H2A 110.7(7) ?
C3 C2 H2A 113.0(7) ?
C1 C2 H2B 108.8(7) ?
C3 C2 H2B 111.7(8) ?
H2A C2 H2B 107.0(10) ?
C4 C3 C2 104.82(9) ?
C4 C3 H3A 109.8(7) ?
C2 C3 H3A 112.0(7) ?
C4 C3 H3B 111.6(8) ?
C2 C3 H3B 110.0(8) ?
H3A C3 H3B 108.7(10) ?
N C4 C3 104.97(9) ?
N C4 H4A 107.6(7) ?
C3 C4 H4A 115.0(7) ?
N C4 H4B 108.0(7) ?
C3 C4 H4B 109.2(7) ?
H4A C4 H4B 111.7(9) ?
Si C5 H5A 111.9(8) ?
Si C5 H5B 110.3(8) ?
H5A C5 H5B 109.2(11) ?
Si C5 H5C 108.0(8) ?
H5A C5 H5C 107.2(11) ?
H5B C5 H5C 110.2(11) ?
Si C6 H6A 112.9(10) ?
Si C6 H6B 108.4(9) ?
H6A C6 H6B 106.2(12) ?
Si C6 H6C 111.4(8) ?
H6A C6 H6C 111.1(12) ?
H6B C6 H6C 106.7(11) ?
Si C7 H7A 108.1(10) ?
Si C7 H7B 111.0(9) ?
H7A C7 H7B 111.4(13) ?
Si C7 H7C 112.2(9) ?
H7A C7 H7C 104.5(12) ?
H7B C7 H7C 109.5(12) ?
N B H8A 109.2(7) yes
N B H8B 108.9(6) yes
H8A B H8B 109.1(9) yes
N B H8C 107.9(7) yes
H8A B H8C 110.3(10) yes
H8B B H8C 111.4(9) yes
C4 N C1 102.14(9) yes
C4 N B 110.97(8) yes
C1 N B 110.02(8) yes
C4 N Si 112.67(7) yes
C1 N Si 112.16(7) yes
B N Si 108.77(7) yes
N Si C7 108.42(6) yes
N Si C5 108.43(5) yes
C7 Si C5 113.07(7) yes
N Si C6 108.71(6) yes
C7 Si C6 108.96(6) yes
C5 Si C6 109.17(6) yes

loop_
_geom_bond_atom_site_label_1
_geom_bond_atom_site_label_2
_geom_bond_distance
_geom_bond_publ_flag
C1 N 1.5095(14) yes
C1 C2 1.5357(17) ?
C1 H1A 0.967(12) ?
C1 H1B 0.968(12) ?
C2 C3 1.5395(18) ?
C2 H2A 0.982(12) ?
C2 H2B 0.968(12) ?
C3 C4 1.5296(16) ?
C3 H3A 1.010(12) ?
C3 H3B 0.955(13) ?
C4 N 1.5068(14) yes
C4 H4A 0.967(12) ?
C4 H4B 0.961(11) ?
C5 Si 1.8553(13) yes
C5 H5A 0.962(14) ?
C5 H5B 0.959(12) ?
C5 H5C 0.931(14) ?
C6 Si 1.8606(15) yes
C6 H6A 0.893(15) ?
C6 H6B 0.980(16) ?
C6 H6C 0.971(17) ?
C7 Si 1.8551(14) yes
C7 H7A 0.943(16) ?
C7 H7B 0.969(15) ?
C7 H7C 0.925(16) ?
B N 1.6354(17) yes
B H8A 1.104(14) yes
B H8B 1.112(13) yes
B H8C 1.121(13) yes
N Si 1.8303(13) yes

loop_
_geom_torsion_atom_site_label_1
_geom_torsion_atom_site_label_2
_geom_torsion_atom_site_label_3
_geom_torsion_atom_site_label_4
_geom_torsion
_geom_torsion_publ_flag
N C1 C2 C3 20.37(11) yes
C1 C2 C3 C4 4.88(11) yes
C2 C3 C4 N -28.50(11) yes
C3 C4 N C1 41.07(11) yes
C3 C4 N B -76.15(10) ?
C3 C4 N Si 161.60(7) ?
C2 C1 N C4 -37.80(11) yes
C2 C1 N B 80.10(10) ?
C2 C1 N Si -158.69(7) ?
C4 N Si C7 -167.46(7) ?
C1 N Si C7 -52.87(9) ?
B N Si C7 69.06(8) ?
C4 N Si C5 69.43(9) ?
C1 N Si C5 -175.98(7) ?
B N Si C5 -54.05(8) ?
C4 N Si C6 -49.15(9) ?
C1 N Si C6 65.44(8) ?
B N Si C6 -172.63(7) ?
